data_2234039
loop_
_publ_author_name
'Gao, Feng'
'Hu, Yun-Fei'
'Wang, Jin-Long'

_publ_section_title
;
 2,4-Dichloro-7-fluoroquinazoline
;
_journal_coeditor_code XU5446
_journal_issue 3
_journal_name_full 'Acta Crystallographica Section E'
_journal_page_first o740
_journal_paper_doi 10.1107/S1600536812006125
_journal_volume 68
_journal_year 2012
_chemical_formula_iupac 'C8 H3 Cl2 F N2'
_chemical_formula_moiety 'C8 H3 Cl2 F N2'
_chemical_formula_sum 'C8 H3 Cl2 F N2'
_chemical_formula_weight 217.02
_chemical_name_systematic
;
2,4-Dichloro-7-fluoroquinazoline
;
_space_group_IT_number 14
_space_group_name_Hall '-P 2yn'
_symmetry_cell_setting monoclinic
_symmetry_space_group_name_Hall '-P 2yn'
_symmetry_space_group_name_H-M 'P 1 21/n 1'
_atom_sites_solution_hydrogens geom
_atom_sites_solution_primary direct
_atom_sites_solution_secondary difmap
_audit_creation_method SHELXL-97
_cell_angle_alpha 90.00
_cell_angle_beta 95.102(5)
_cell_angle_gamma 90.00
_cell_formula_units_Z 4
_cell_length_a 3.8257(3)
_cell_length_b 15.0664(9)
_cell_length_c 14.3453(6)
_cell_measurement_reflns_used 1033
_cell_measurement_temperature 293(2)
_cell_measurement_theta_max 25.0
_cell_measurement_theta_min 3.0
_cell_volume 823.58(9)
_computing_cell_refinement 'CrysAlis PRO (Agilent, 2010)'
_computing_data_collection 'CrysAlis PRO (Agilent, 2010)'
_computing_data_reduction 'CrysAlis PRO (Agilent, 2010)'
_computing_molecular_graphics 'SHELXTL (Sheldrick, 2008)'
_computing_publication_material 'SHELXTL (Sheldrick, 2008)'
_computing_structure_refinement 'SHELXTL (Sheldrick, 2008)'
_computing_structure_solution 'SHELXTL (Sheldrick, 2008)'
_diffrn_ambient_temperature 293(2)
_diffrn_detector_area_resol_mean 10.0
_diffrn_measured_fraction_theta_full 0.998
_diffrn_measured_fraction_theta_max 0.998
_diffrn_measurement_device_type 'Agilent Xcalibur Eos'
_diffrn_measurement_method '\w scans'
_diffrn_radiation_monochromator graphite
_diffrn_radiation_source 'Enhance (Mo) X-ray Source'
_diffrn_radiation_type MoK\a
_diffrn_radiation_wavelength 0.71073
_diffrn_reflns_av_R_equivalents 0.0251
_diffrn_reflns_av_sigmaI/netI 0.0423
_diffrn_reflns_limit_h_max 4
_diffrn_reflns_limit_h_min -4
_diffrn_reflns_limit_k_max 17
_diffrn_reflns_limit_k_min -15
_diffrn_reflns_limit_l_max 16
_diffrn_reflns_limit_l_min -16
_diffrn_reflns_number 3156
_diffrn_reflns_theta_full 24.99
_diffrn_reflns_theta_max 24.99
_diffrn_reflns_theta_min 3.06
_exptl_absorpt_coefficient_mu 0.748
_exptl_absorpt_correction_T_max 0.8350
_exptl_absorpt_correction_T_min 0.7797
_exptl_absorpt_correction_type multi-scan
_exptl_absorpt_process_details '(CrysAlis PRO; Agilent, 2010)'
_exptl_crystal_colour brown
_exptl_crystal_density_diffrn 1.750
_exptl_crystal_density_method 'not measured'
_exptl_crystal_description block
_exptl_crystal_F_000 432
_exptl_crystal_size_max 0.35
_exptl_crystal_size_mid 0.30
_exptl_crystal_size_min 0.25
_refine_diff_density_max 0.204
_refine_diff_density_min -0.228
_refine_ls_extinction_method none
_refine_ls_goodness_of_fit_ref 1.066
_refine_ls_hydrogen_treatment constr
_refine_ls_matrix_type full
_refine_ls_number_parameters 118
_refine_ls_number_reflns 1452
_refine_ls_number_restraints 0
_refine_ls_restrained_S_all 1.066
_refine_ls_R_factor_all 0.0549
_refine_ls_R_factor_gt 0.0383
_refine_ls_shift/su_max 0.000
_refine_ls_shift/su_mean 0.000
_refine_ls_structure_factor_coef Fsqd
_refine_ls_weighting_details 'calc w=1/[\s^2^(Fo^2^)+(0.0389P)^2^+0.0000P] where P=(Fo^2^+2Fc^2^)/3'
_refine_ls_weighting_scheme calc
_refine_ls_wR_factor_gt 0.0832
_refine_ls_wR_factor_ref 0.0946
_reflns_number_gt 1120
_reflns_number_total 1452
_reflns_threshold_expression I>2sigma(I)
_cod_data_source_file xu5446.cif
_cod_data_source_block I
_cod_original_cell_volume 823.59(9)
_cod_original_sg_symbol_H-M 'P 21/n'
_cod_database_code 2234039
_cod_database_fobs_code 2234039

loop_
_symmetry_equiv_pos_as_xyz
'x, y, z'
'-x+1/2, y+1/2, -z+1/2'
'-x, -y, -z'
'x-1/2, -y-1/2, z-1/2'

loop_
_atom_site_type_symbol
_atom_site_label
_atom_site_fract_x
_atom_site_fract_y
_atom_site_fract_z
_atom_site_U_iso_or_equiv
_atom_site_adp_type
_atom_site_calc_flag
_atom_site_refinement_flags
_atom_site_occupancy
_atom_site_symmetry_multiplicity
Cl Cl1 0.18763(19) 0.24582(4) 0.86579(4) 0.0500(3) Uani d . 1 1
Cl Cl2 0.2734(2) 0.09054(5) 0.54819(5) 0.0628(3) Uani d . 1 1
F F1 0.8584(4) 0.55046(10) 0.60324(11) 0.0652(5) Uani d . 1 1
N N1 0.2491(5) 0.17987(14) 0.70176(14) 0.0416(5) Uani d . 1 1
N N2 0.4812(5) 0.25290(13) 0.57255(14) 0.0389(5) Uani d . 1 1
C C1 0.3448(6) 0.18701(17) 0.61375(17) 0.0392(6) Uani d . 1 1
C C2 0.3050(6) 0.25134(16) 0.75263(17) 0.0360(6) Uani d . 1 1
C C3 0.4494(6) 0.33043(16) 0.72000(16) 0.0331(6) Uani d . 1 1
C C4 0.5323(6) 0.32793(16) 0.62626(16) 0.0327(6) Uani d . 1 1
C C5 0.6758(7) 0.40354(16) 0.58670(16) 0.0389(6) Uani d . 1 1
H H5 0.7365 0.4030 0.5253 0.047 Uiso calc R 1 1
C C6 0.7228(7) 0.47677(17) 0.64004(19) 0.0428(7) Uani d . 1 1
C C7 0.6403(7) 0.48233(17) 0.73259(19) 0.0455(7) Uani d . 1 1
H H7 0.6783 0.5346 0.7665 0.055 Uiso calc R 1 1
C C8 0.5030(7) 0.40973(16) 0.77230(17) 0.0426(7) Uani d . 1 1
H H8 0.4443 0.4122 0.8338 0.051 Uiso calc R 1 1

loop_
_atom_site_aniso_label
_atom_site_aniso_U_11
_atom_site_aniso_U_22
_atom_site_aniso_U_33
_atom_site_aniso_U_12
_atom_site_aniso_U_13
_atom_site_aniso_U_23
Cl1 0.0595(5) 0.0612(5) 0.0313(4) 0.0047(4) 0.0158(3) 0.0092(3)
Cl2 0.0870(6) 0.0476(5) 0.0541(5) -0.0111(4) 0.0086(4) -0.0150(4)
F1 0.0783(13) 0.0466(10) 0.0717(12) -0.0159(9) 0.0123(10) 0.0132(9)
N1 0.0454(14) 0.0428(13) 0.0367(12) -0.0035(11) 0.0043(10) 0.0014(11)
N2 0.0455(13) 0.0404(13) 0.0314(11) -0.0004(11) 0.0074(10) -0.0032(10)
C1 0.0433(16) 0.0373(15) 0.0369(14) 0.0015(13) 0.0029(12) -0.0033(12)
C2 0.0330(14) 0.0469(16) 0.0285(12) 0.0071(12) 0.0045(11) 0.0052(12)
C3 0.0320(14) 0.0385(14) 0.0286(12) 0.0057(12) 0.0022(11) 0.0039(11)
C4 0.0301(14) 0.0365(14) 0.0315(13) 0.0033(12) 0.0019(11) 0.0037(11)
C5 0.0427(16) 0.0437(16) 0.0311(13) 0.0022(13) 0.0074(12) 0.0037(12)
C6 0.0389(15) 0.0397(16) 0.0493(16) -0.0033(13) 0.0008(13) 0.0123(14)
C7 0.0504(17) 0.0370(15) 0.0485(16) 0.0004(13) 0.0013(13) -0.0069(13)
C8 0.0469(17) 0.0478(16) 0.0336(14) 0.0060(14) 0.0066(12) -0.0037(13)

loop_
_atom_type_symbol
_atom_type_description
_atom_type_scat_dispersion_real
_atom_type_scat_dispersion_imag
_atom_type_scat_source
C C 0.0033 0.0016 'International Tables Vol C Tables 4.2.6.8 and 6.1.1.4'
H H 0.0000 0.0000 'International Tables Vol C Tables 4.2.6.8 and 6.1.1.4'
Cl Cl 0.1484 0.1585 'International Tables Vol C Tables 4.2.6.8 and 6.1.1.4'
F F 0.0171 0.0103 'International Tables Vol C Tables 4.2.6.8 and 6.1.1.4'
N N 0.0061 0.0033 'International Tables Vol C Tables 4.2.6.8 and 6.1.1.4'

loop_
_geom_angle_atom_site_label_1
_geom_angle_atom_site_label_2
_geom_angle_atom_site_label_3
_geom_angle
C2 N1 C1 114.3(2)
C1 N2 C4 114.9(2)
N2 C1 N1 130.1(2)
N2 C1 Cl2 116.50(18)
N1 C1 Cl2 113.36(19)
N1 C2 C3 124.0(2)
N1 C2 Cl1 116.25(18)
C3 C2 Cl1 119.70(18)
C4 C3 C2 115.0(2)
C4 C3 C8 119.6(2)
C2 C3 C8 125.4(2)
N2 C4 C5 118.8(2)
N2 C4 C3 121.7(2)
C5 C4 C3 119.5(2)
C6 C5 C4 118.2(2)
C6 C5 H5 120.9
C4 C5 H5 120.9
C5 C6 F1 119.2(2)
C5 C6 C7 124.1(2)
F1 C6 C7 116.7(2)
C8 C7 C6 118.6(2)
C8 C7 H7 120.7
C6 C7 H7 120.7
C7 C8 C3 120.0(2)
C7 C8 H8 120.0
C3 C8 H8 120.0

loop_
_geom_bond_atom_site_label_1
_geom_bond_atom_site_label_2
_geom_bond_distance
Cl1 C2 1.724(2)
Cl2 C1 1.739(3)
F1 C6 1.352(3)
N1 C2 1.308(3)
N1 C1 1.350(3)
N2 C1 1.289(3)
N2 C4 1.372(3)
C2 C3 1.411(3)
C3 C4 1.409(3)
C3 C8 1.416(3)
C4 C5 1.406(3)
C5 C6 1.346(3)
C5 H5 0.9300
C6 C7 1.394(4)
C7 C8 1.360(3)
C7 H7 0.9300
C8 H8 0.9300

loop_
_cod_related_entry_id
_cod_related_entry_database
_cod_related_entry_code
1 ChemSpider 14017151
